data_1507669
loop_
_publ_author_name
'Margrey, Kaila A.'
'Chinn, Alex J.'
'Laws, Stephen W.'
'Pike, Robert D.'
'Scheerer, Jonathan R.'

_publ_section_title
;
 Efficient entry to the [2.2.2]-diazabicyclic ring system via
 diastereoselective domino reaction sequence.
;
_journal_issue 10
_journal_name_full 'Organic letters'
_journal_page_first 2458
_journal_page_last 2461
_journal_paper_doi 10.1021/ol3007056
_journal_volume 14
_journal_year 2012
_chemical_formula_moiety 'C13 H14 N2 O3'
_chemical_formula_sum 'C13 H14 N2 O3'
_chemical_formula_weight 246.26
_chemical_name_systematic
; 
 ? 
;
_space_group_IT_number 4
_symmetry_cell_setting monoclinic
_symmetry_space_group_name_Hall 'P 2yb'
_symmetry_space_group_name_H-M 'P 1 21 1'
_atom_sites_solution_hydrogens geom
_atom_sites_solution_primary direct
_atom_sites_solution_secondary difmap
_audit_creation_method SHELXL-97
_cell_angle_alpha 90.00
_cell_angle_beta 103.230(2)
_cell_angle_gamma 90.00
_cell_formula_units_Z 2
_cell_length_a 5.6319(2)
_cell_length_b 8.9756(4)
_cell_length_c 12.0986(5)
_cell_measurement_reflns_used 6164
_cell_measurement_temperature 100(2)
_cell_measurement_theta_max 68.10
_cell_measurement_theta_min 3.75
_cell_volume 595.35(4)
_computing_cell_refinement 'SAINTPLUS (Bruker AXS, 2004)'
_computing_data_collection 'APEX2 (Bruker AXS, 2004)'
_computing_data_reduction SAINTPLUS
_computing_molecular_graphics 'ORTEP3 (Farrugia, 1997)'
_computing_publication_material 'SHELXL97 (Sheldrick, 1997)'
_computing_structure_refinement 'XSHELL (Bruker, 2004)'
_computing_structure_solution 'SHELXS97 (Sheldrick, 1997)'
_diffrn_ambient_temperature 100(2)
_diffrn_measured_fraction_theta_full 0.940
_diffrn_measured_fraction_theta_max 0.940
_diffrn_measurement_device_type 'Bruker SMART APEX II CCD'
_diffrn_measurement_method '\w and \y'
_diffrn_radiation_monochromator graphite
_diffrn_radiation_source 'fine-focus sealed tube'
_diffrn_radiation_type CuK\a
_diffrn_radiation_wavelength 1.54178
_diffrn_reflns_av_R_equivalents 0.0270
_diffrn_reflns_av_sigmaI/netI 0.0221
_diffrn_reflns_limit_h_max 6
_diffrn_reflns_limit_h_min -6
_diffrn_reflns_limit_k_max 10
_diffrn_reflns_limit_k_min -10
_diffrn_reflns_limit_l_max 13
_diffrn_reflns_limit_l_min -14
_diffrn_reflns_number 6451
_diffrn_reflns_theta_full 66.98
_diffrn_reflns_theta_max 66.98
_diffrn_reflns_theta_min 3.75
_diffrn_standards_number 0
_exptl_absorpt_coefficient_mu 0.818
_exptl_absorpt_correction_T_max 0.8871
_exptl_absorpt_correction_T_min 0.7440
_exptl_absorpt_correction_type numerical
_exptl_absorpt_process_details 'SADABS (Sheldrick, 2004)'
_exptl_crystal_colour colourless
_exptl_crystal_density_diffrn 1.374
_exptl_crystal_density_method 'not measured'
_exptl_crystal_description block
_exptl_crystal_F_000 260
_exptl_crystal_size_max 0.38
_exptl_crystal_size_mid 0.24
_exptl_crystal_size_min 0.15
_refine_diff_density_max 0.111
_refine_diff_density_min -0.171
_refine_diff_density_rms 0.033
_refine_ls_abs_structure_details 'Flack H D (1983), Acta Cryst. A39, 876-881'
_refine_ls_abs_structure_Flack 0.05(12)
_refine_ls_extinction_method none
_refine_ls_goodness_of_fit_ref 1.051
_refine_ls_hydrogen_treatment refall
_refine_ls_matrix_type full
_refine_ls_number_parameters 219
_refine_ls_number_reflns 1934
_refine_ls_number_restraints 1
_refine_ls_restrained_S_all 1.051
_refine_ls_R_factor_all 0.0230
_refine_ls_R_factor_gt 0.0230
_refine_ls_shift/su_max 0.000
_refine_ls_shift/su_mean 0.000
_refine_ls_structure_factor_coef Fsqd
_refine_ls_weighting_details 'calc w=1/[\s^2^(Fo^2^)+(0.0505P)^2^+0.0300P] where P=(Fo^2^+2Fc^2^)/3'
_refine_ls_weighting_scheme calc
_refine_ls_wR_factor_gt 0.0627
_refine_ls_wR_factor_ref 0.0628
_reflns_number_gt 1929
_reflns_number_total 1934
_reflns_threshold_expression >2sigma(I)
_cod_data_source_file ol3007056_si_002.cif
_cod_data_source_block p21
_cod_depositor_comments 'Adding full bibliography for 1507669--1507672.cif.'
_cod_original_sg_symbol_H-M P2(1)
_cod_database_code 1507669

loop_
_symmetry_equiv_pos_as_xyz
'x, y, z'
'-x, y+1/2, -z'

loop_
_atom_site_label
_atom_site_type_symbol
_atom_site_fract_x
_atom_site_fract_y
_atom_site_fract_z
_atom_site_U_iso_or_equiv
_atom_site_adp_type
_atom_site_occupancy
_atom_site_symmetry_multiplicity
_atom_site_calc_flag
N1 N 0.33699(18) 0.42876(10) 0.35846(8) 0.0181(2) Uani 1 1 d
N2 N 0.70924(19) 0.21324(11) 0.40557(9) 0.0203(2) Uani 1 1 d
O1 O 0.61644(16) 0.61045(9) 0.41696(7) 0.0230(2) Uani 1 1 d
O2 O 0.43965(15) 0.04772(9) 0.29941(7) 0.0230(2) Uani 1 1 d
O3 O -0.03794(15) 0.41163(9) 0.23961(7) 0.0208(2) Uani 1 1 d
C1 C 0.5595(2) 0.47867(12) 0.41194(9) 0.0180(3) Uani 1 1 d
C2 C 0.7341(2) 0.35567(13) 0.46597(10) 0.0204(3) Uani 1 1 d
C3 C 0.4965(2) 0.17808(13) 0.35402(10) 0.0188(2) Uani 1 1 d
C4 C 0.2709(2) 0.27062(13) 0.34698(10) 0.0178(3) Uani 1 1 d
C5 C 0.0857(2) 0.27365(13) 0.23373(10) 0.0203(3) Uani 1 1 d
C6 C 0.1421(2) 0.52055(13) 0.28998(9) 0.0186(3) Uani 1 1 d
C7 C 0.2166(2) 0.61206(13) 0.19876(9) 0.0184(2) Uani 1 1 d
C8 C 0.0802(2) 0.73925(15) 0.16010(11) 0.0249(3) Uani 1 1 d
C9 C 0.1288(3) 0.82115(15) 0.07080(12) 0.0314(3) Uani 1 1 d
C10 C 0.3130(3) 0.77737(16) 0.01899(12) 0.0312(3) Uani 1 1 d
C11 C 0.4496(2) 0.65201(16) 0.05747(11) 0.0272(3) Uani 1 1 d
C12 C 0.4036(2) 0.56970(13) 0.14770(10) 0.0210(3) Uani 1 1 d
C13 C 0.6370(2) -0.05702(16) 0.30852(13) 0.0287(3) Uani 1 1 d
H2A H 0.711(3) 0.3394(17) 0.5430(14) 0.026(4) Uiso 1 1 d
H2B H 0.893(3) 0.3934(17) 0.4735(12) 0.020(3) Uiso 1 1 d
H4 H 0.199(2) 0.2420(16) 0.4032(12) 0.013(3) Uiso 1 1 d
H5A H 0.169(3) 0.2697(16) 0.1712(13) 0.015(3) Uiso 1 1 d
H5B H -0.041(3) 0.1933(17) 0.2210(12) 0.020(3) Uiso 1 1 d
H6 H 0.063(3) 0.5824(16) 0.3388(11) 0.015(3) Uiso 1 1 d
H8 H -0.056(3) 0.7672(18) 0.1948(13) 0.023(4) Uiso 1 1 d
H9 H 0.035(4) 0.913(2) 0.0496(16) 0.050(5) Uiso 1 1 d
H10 H 0.338(3) 0.8310(19) -0.0432(15) 0.033(4) Uiso 1 1 d
H11 H 0.599(3) 0.620(2) 0.0269(15) 0.039(4) Uiso 1 1 d
H12 H 0.506(3) 0.4828(17) 0.1733(13) 0.020(4) Uiso 1 1 d
H13A H 0.768(4) -0.016(2) 0.2737(16) 0.046(5) Uiso 1 1 d
H13B H 0.571(3) -0.145(2) 0.2714(14) 0.027(4) Uiso 1 1 d
H13C H 0.712(4) -0.077(3) 0.3934(18) 0.055(6) Uiso 1 1 d

loop_
_atom_site_aniso_label
_atom_site_aniso_U_11
_atom_site_aniso_U_22
_atom_site_aniso_U_33
_atom_site_aniso_U_23
_atom_site_aniso_U_13
_atom_site_aniso_U_12
N1 0.0198(5) 0.0137(5) 0.0200(5) 0.0011(4) 0.0032(4) 0.0002(4)
N2 0.0193(5) 0.0189(5) 0.0230(5) 0.0014(4) 0.0054(4) 0.0008(4)
O1 0.0287(5) 0.0177(4) 0.0217(4) -0.0042(3) 0.0040(4) -0.0037(3)
O2 0.0214(5) 0.0157(4) 0.0316(4) -0.0019(3) 0.0054(4) 0.0010(3)
O3 0.0164(4) 0.0179(4) 0.0265(4) 0.0025(3) 0.0017(3) 0.0010(3)
C1 0.0209(6) 0.0205(7) 0.0130(5) -0.0027(4) 0.0046(4) -0.0014(4)
C2 0.0187(7) 0.0215(6) 0.0204(6) -0.0007(5) 0.0032(5) 0.0001(5)
C3 0.0212(6) 0.0166(6) 0.0201(5) 0.0027(4) 0.0077(5) -0.0005(4)
C4 0.0186(6) 0.0165(6) 0.0190(5) 0.0015(4) 0.0056(5) -0.0028(4)
C5 0.0189(6) 0.0171(6) 0.0236(6) -0.0002(5) 0.0021(5) -0.0018(4)
C6 0.0162(6) 0.0187(6) 0.0201(5) -0.0007(5) 0.0024(5) 0.0022(4)
C7 0.0171(6) 0.0159(5) 0.0202(5) -0.0008(4) 0.0001(4) -0.0018(4)
C8 0.0214(7) 0.0200(6) 0.0309(6) 0.0022(5) 0.0012(5) 0.0019(4)
C9 0.0313(8) 0.0223(8) 0.0346(7) 0.0095(5) -0.0052(6) -0.0021(5)
C10 0.0350(8) 0.0314(8) 0.0236(6) 0.0074(5) -0.0005(6) -0.0119(6)
C11 0.0274(7) 0.0305(7) 0.0236(6) -0.0006(5) 0.0053(5) -0.0080(5)
C12 0.0225(7) 0.0202(6) 0.0196(5) -0.0004(4) 0.0035(5) -0.0003(5)
C13 0.0232(7) 0.0187(7) 0.0457(8) -0.0016(5) 0.0105(6) 0.0012(5)

loop_
_atom_type_symbol
_atom_type_description
_atom_type_scat_dispersion_real
_atom_type_scat_dispersion_imag
_atom_type_scat_source
C C 0.0181 0.0091 'International Tables Vol C Tables 4.2.6.8 and 6.1.1.4'
H H 0.0000 0.0000 'International Tables Vol C Tables 4.2.6.8 and 6.1.1.4'
N N 0.0311 0.0180 'International Tables Vol C Tables 4.2.6.8 and 6.1.1.4'
O O 0.0492 0.0322 'International Tables Vol C Tables 4.2.6.8 and 6.1.1.4'

loop_
_geom_angle_atom_site_label_1
_geom_angle_atom_site_label_2
_geom_angle_atom_site_label_3
_geom_angle
C1 N1 C4 123.72(10)
C1 N1 C6 125.25(9)
C4 N1 C6 110.44(9)
C3 N2 C2 115.99(10)
C3 O2 C13 115.91(9)
C5 O3 C6 107.77(8)
O1 C1 N1 123.33(11)
O1 C1 C2 122.91(11)
N1 C1 C2 113.76(10)
N2 C2 C1 116.14(10)
N2 C2 H2A 109.0(9)
C1 C2 H2A 107.7(9)
N2 C2 H2B 110.0(9)
C1 C2 H2B 106.6(9)
H2A C2 H2B 106.9(13)
N2 C3 O2 123.67(11)
N2 C3 C4 125.88(11)
O2 C3 C4 110.43(10)
N1 C4 C3 109.65(10)
N1 C4 C5 100.08(9)
C3 C4 C5 117.22(10)
N1 C4 H4 110.6(9)
C3 C4 H4 108.4(9)
C5 C4 H4 110.6(9)
O3 C5 C4 102.24(9)
O3 C5 H5A 113.2(8)
C4 C5 H5A 110.2(8)
O3 C5 H5B 107.2(9)
C4 C5 H5B 116.3(8)
H5A C5 H5B 107.8(12)
O3 C6 N1 102.78(9)
O3 C6 C7 110.27(9)
N1 C6 C7 114.91(9)
O3 C6 H6 105.2(8)
N1 C6 H6 111.1(8)
C7 C6 H6 111.7(8)
C12 C7 C8 119.32(11)
C12 C7 C6 122.77(10)
C8 C7 C6 117.79(11)
C9 C8 C7 120.25(12)
C9 C8 H8 120.5(9)
C7 C8 H8 119.2(9)
C8 C9 C10 120.29(13)
C8 C9 H9 117.3(11)
C10 C9 H9 122.3(11)
C11 C10 C9 119.67(12)
C11 C10 H10 121.3(11)
C9 C10 H10 119.0(11)
C10 C11 C12 120.49(12)
C10 C11 H11 122.8(10)
C12 C11 H11 116.5(10)
C7 C12 C11 119.98(11)
C7 C12 H12 122.0(8)
C11 C12 H12 118.0(8)
O2 C13 H13A 111.2(12)
O2 C13 H13B 107.1(10)
H13A C13 H13B 110.9(15)
O2 C13 H13C 108.8(12)
H13A C13 H13C 108.1(17)
H13B C13 H13C 110.8(16)

loop_
_geom_bond_atom_site_label_1
_geom_bond_atom_site_label_2
_geom_bond_distance
N1 C1 1.3484(16)
N1 C4 1.4659(14)
N1 C6 1.4674(14)
N2 C3 1.2576(17)
N2 C2 1.4632(16)
O1 C1 1.2234(15)
O2 C3 1.3459(15)
O2 C13 1.4406(15)
O3 C5 1.4305(15)
O3 C6 1.4397(14)
C1 C2 1.5228(17)
C2 H2A 0.980(17)
C2 H2B 0.942(16)
C3 C4 1.5042(16)
C4 C5 1.5206(16)
C4 H4 0.904(14)
C5 H5A 0.977(15)
C5 H5B 1.000(15)
C6 C7 1.5101(16)
C6 H6 0.989(14)
C7 C12 1.3902(17)
C7 C8 1.3956(17)
C8 C9 1.3849(19)
C8 H8 0.987(17)
C9 C10 1.386(2)
C9 H9 0.98(2)
C10 C11 1.382(2)
C10 H10 0.930(18)
C11 C12 1.3908(18)
C11 H11 1.037(19)
C12 H12 0.977(16)
C13 H13A 1.00(2)
C13 H13B 0.942(19)
C13 H13C 1.03(2)

loop_
_geom_torsion_atom_site_label_1
_geom_torsion_atom_site_label_2
_geom_torsion_atom_site_label_3
_geom_torsion_atom_site_label_4
_geom_torsion
C4 N1 C1 O1 176.75(11)
C6 N1 C1 O1 6.44(17)
C4 N1 C1 C2 -3.36(15)
C6 N1 C1 C2 -173.67(10)
C3 N2 C2 C1 -33.59(15)
O1 C1 C2 N2 -145.90(11)
N1 C1 C2 N2 34.21(14)
C2 N2 C3 O2 -176.35(10)
C2 N2 C3 C4 1.70(17)
C13 O2 C3 N2 3.67(16)
C13 O2 C3 C4 -174.63(10)
C1 N1 C4 C3 -24.87(15)
C6 N1 C4 C3 146.69(10)
C1 N1 C4 C5 -148.70(10)
C6 N1 C4 C5 22.86(11)
N2 C3 C4 N1 27.07(16)
O2 C3 C4 N1 -154.67(9)
N2 C3 C4 C5 140.18(12)
O2 C3 C4 C5 -41.55(14)
C6 O3 C5 C4 40.70(11)
N1 C4 C5 O3 -37.42(11)
C3 C4 C5 O3 -155.81(10)
C5 O3 C6 N1 -25.95(10)
C5 O3 C6 C7 97.02(11)
C1 N1 C6 O3 171.80(9)
C4 N1 C6 O3 0.39(11)
C1 N1 C6 C7 52.00(14)
C4 N1 C6 C7 -119.41(10)
O3 C6 C7 C12 -87.86(13)
N1 C6 C7 C12 27.70(15)
O3 C6 C7 C8 88.04(12)
N1 C6 C7 C8 -156.41(10)
C12 C7 C8 C9 0.84(18)
C6 C7 C8 C9 -175.20(12)
C7 C8 C9 C10 0.1(2)
C8 C9 C10 C11 -0.5(2)
C9 C10 C11 C12 0.0(2)
C8 C7 C12 C11 -1.37(18)
C6 C7 C12 C11 174.46(10)
C10 C11 C12 C7 0.98(19)

loop_
_cod_related_entry_id
_cod_related_entry_code
_cod_related_entry_database
1 30651879 ChemSpider
